data_4035659
loop_
_publ_author_name
'Wang, Yanwei'
'Li, Bin'
'Wang, Baiquan'

_publ_section_title
;
 Synthesis of Cinnolines and Cinnolinium Salt Derivatives by
 Rh(III)-Catalyzed Cascade Oxidative Coupling/Cyclization Reactions.
;
_journal_issue 18
_journal_name_full 'The Journal of organic chemistry'
_journal_page_first 10845
_journal_page_last 10854
_journal_paper_doi 10.1021/acs.joc.8b01548
_journal_volume 83
_journal_year 2018
_chemical_formula_sum 'C35 H26 N2'
_chemical_formula_weight 474.58
_space_group_crystal_system monoclinic
_space_group_IT_number 14
_space_group_name_Hall '-P 2ybc'
_space_group_name_H-M_alt 'P 1 21/c 1'
_atom_sites_solution_hydrogens geom
_audit_creation_method SHELXL-2014/7
_cell_angle_alpha 90
_cell_angle_beta 91.26(2)
_cell_angle_gamma 90
_cell_formula_units_Z 4
_cell_length_a 13.627(6)
_cell_length_b 13.804(6)
_cell_length_c 13.675(7)
_cell_measurement_reflns_used 7002
_cell_measurement_temperature 113(2)
_cell_measurement_theta_max 27.5
_cell_measurement_theta_min 3.3
_cell_volume 2572(2)
_computing_cell_refinement
;
CrystalClear-SM Expert 2.1 b42 (Rigaku, 2015)
;
_computing_data_collection
;
CrystalClear-SM Expert 2.1 b42 (Rigaku, 2015)
;
_computing_data_reduction
;
CrystalClear-SM Expert 2.1 b42 (Rigaku, 2015)
;
_computing_structure_refinement 'SHELXL-2014/7 (Sheldrick, 2014)'
_computing_structure_solution 'SHELXL-2014/7 (Sheldrick, 2014)'
_diffrn_ambient_temperature 113(2)
_diffrn_measured_fraction_theta_full 0.998
_diffrn_measured_fraction_theta_max 0.990
_diffrn_measurement_device_type '_diffrn_measurement_device_type'
_diffrn_measurement_method "'profile data from \w-scans'"
_diffrn_radiation_type MoK\a
_diffrn_radiation_wavelength 0.71073
_diffrn_reflns_av_R_equivalents 0.1397
_diffrn_reflns_av_unetI/netI 0.0908
_diffrn_reflns_Laue_measured_fraction_full 0.998
_diffrn_reflns_Laue_measured_fraction_max 0.990
_diffrn_reflns_limit_h_max 17
_diffrn_reflns_limit_h_min -17
_diffrn_reflns_limit_k_max 17
_diffrn_reflns_limit_k_min -17
_diffrn_reflns_limit_l_max 17
_diffrn_reflns_limit_l_min -17
_diffrn_reflns_number 27263
_diffrn_reflns_point_group_measured_fraction_full 0.998
_diffrn_reflns_point_group_measured_fraction_max 0.990
_diffrn_reflns_theta_full 25.242
_diffrn_reflns_theta_max 27.563
_diffrn_reflns_theta_min 3.305
_exptl_absorpt_coefficient_mu 0.071
_exptl_absorpt_correction_T_max 0.987
_exptl_absorpt_correction_T_min 0.982
_exptl_absorpt_correction_type multi-scan
_exptl_absorpt_process_details SADABS
_exptl_crystal_colour yellow
_exptl_crystal_density_diffrn 1.226
_exptl_crystal_description block
_exptl_crystal_F_000 1000
_exptl_crystal_size_max 0.25
_exptl_crystal_size_mid 0.21
_exptl_crystal_size_min 0.18
_refine_diff_density_max 0.390
_refine_diff_density_min -0.372
_refine_diff_density_rms 0.119
_refine_ls_extinction_method none
_refine_ls_goodness_of_fit_ref 1.028
_refine_ls_hydrogen_treatment constr
_refine_ls_matrix_type full
_refine_ls_number_parameters 335
_refine_ls_number_reflns 5880
_refine_ls_number_restraints 0
_refine_ls_restrained_S_all 1.028
_refine_ls_R_factor_all 0.0680
_refine_ls_R_factor_gt 0.0510
_refine_ls_shift/su_max 0.000
_refine_ls_shift/su_mean 0.000
_refine_ls_structure_factor_coef Fsqd
_refine_ls_weighting_details 'w=1/[\s^2^(Fo^2^)+(0.0450P)^2^] where P=(Fo^2^+2Fc^2^)/3'
_refine_ls_weighting_scheme calc
_refine_ls_wR_factor_gt 0.1166
_refine_ls_wR_factor_ref 0.1338
_reflns_Friedel_coverage 0.000
_reflns_number_gt 3971
_reflns_number_total 5880
_reflns_threshold_expression 'I > 2\s(I)'
_cod_data_source_file jo8b01548_si_002.cif
_cod_data_source_block 12
_cod_original_sg_symbol_H-M 'P 21/c'
_cod_database_code 4035659
_shelx_shelxl_version_number 2014/7
_shelx_space_group_comment
;
The symmetry employed for this shelxl refinement is uniquely defined
by the following loop, which should always be used as a source of
symmetry information in preference to the above space-group names.
They are only intended as comments.
;

loop_
_space_group_symop_operation_xyz
'x, y, z'
'-x, y+1/2, -z+1/2'
'-x, -y, -z'
'x, -y-1/2, z-1/2'

loop_
_atom_site_label
_atom_site_type_symbol
_atom_site_fract_x
_atom_site_fract_y
_atom_site_fract_z
_atom_site_U_iso_or_equiv
_atom_site_adp_type
_atom_site_occupancy
_atom_site_site_symmetry_order
_atom_site_calc_flag
_atom_site_refinement_flags_posn
_atom_site_refinement_flags_adp
N1 N 0.46320(9) 0.39143(10) 0.28892(10) 0.0279(3) Uani 1 1 d . .
N2 N 0.42341(9) 0.45674(9) 0.34498(10) 0.0253(3) Uani 1 1 d . .
C1 C 0.54932(14) 0.26708(15) 0.15412(15) 0.0451(5) Uani 1 1 d . .
H1A H 0.5988 0.3030 0.1896 0.068 Uiso 1 1 calc R U
H1B H 0.5192 0.3079 0.1052 0.068 Uiso 1 1 calc R U
H1C H 0.5789 0.2123 0.1232 0.068 Uiso 1 1 calc R U
C2 C 0.47284(12) 0.23273(13) 0.22353(13) 0.0320(4) Uani 1 1 d . .
C3 C 0.44473(13) 0.13788(13) 0.22861(14) 0.0370(4) Uani 1 1 d . .
H3 H 0.4752 0.0925 0.1892 0.044 Uiso 1 1 calc R U
C4 C 0.37097(14) 0.10697(12) 0.29172(14) 0.0358(4) Uani 1 1 d . .
H4 H 0.3551 0.0415 0.2943 0.043 Uiso 1 1 calc R U
C5 C 0.32226(12) 0.17076(11) 0.34916(13) 0.0292(4) Uani 1 1 d . .
H5 H 0.2724 0.1492 0.3891 0.035 Uiso 1 1 calc R U
C6 C 0.34810(11) 0.27073(11) 0.34770(11) 0.0232(3) Uani 1 1 d . .
C7 C 0.42605(11) 0.29985(11) 0.28729(12) 0.0251(4) Uani 1 1 d . .
C8 C 0.30300(10) 0.34372(10) 0.40462(11) 0.0211(3) Uani 1 1 d . .
C9 C 0.21976(11) 0.32204(10) 0.46962(12) 0.0223(3) Uani 1 1 d . .
C10 C 0.13503(11) 0.27505(11) 0.43425(13) 0.0281(4) Uani 1 1 d . .
H10 H 0.1284 0.2603 0.3681 0.034 Uiso 1 1 calc R U
C11 C 0.06099(12) 0.25043(12) 0.49763(14) 0.0331(4) Uani 1 1 d . .
H11 H 0.0054 0.2184 0.4737 0.040 Uiso 1 1 calc R U
C12 C 0.06890(12) 0.27304(12) 0.59576(14) 0.0329(4) Uani 1 1 d . .
H12 H 0.0194 0.2555 0.6380 0.039 Uiso 1 1 calc R U
C13 C 0.15099(12) 0.32200(12) 0.63111(13) 0.0309(4) Uani 1 1 d . .
H13 H 0.1559 0.3388 0.6969 0.037 Uiso 1 1 calc R U
C14 C 0.22575(12) 0.34596(11) 0.56855(12) 0.0259(4) Uani 1 1 d . .
H14 H 0.2808 0.3785 0.5929 0.031 Uiso 1 1 calc R U
C15 C 0.34269(11) 0.43567(10) 0.39855(11) 0.0211(3) Uani 1 1 d . .
C16 C 0.30405(11) 0.52371(10) 0.44826(11) 0.0210(3) Uani 1 1 d . .
C17 C 0.35576(11) 0.56310(11) 0.52736(12) 0.0249(4) Uani 1 1 d . .
H17 H 0.4124 0.5325 0.5507 0.030 Uiso 1 1 calc R U
C18 C 0.32433(12) 0.64711(12) 0.57183(12) 0.0283(4) Uani 1 1 d . .
H18 H 0.3593 0.6725 0.6250 0.034 Uiso 1 1 calc R U
C19 C 0.24075(12) 0.69313(12) 0.53694(13) 0.0299(4) Uani 1 1 d . .
H19 H 0.2193 0.7498 0.5665 0.036 Uiso 1 1 calc R U
C20 C 0.18887(12) 0.65470(12) 0.45774(12) 0.0277(4) Uani 1 1 d . .
H20 H 0.1327 0.6862 0.4346 0.033 Uiso 1 1 calc R U
C21 C 0.21881(11) 0.57019(11) 0.41223(11) 0.0216(3) Uani 1 1 d . .
C22 C 0.16228(11) 0.53251(10) 0.32527(12) 0.0227(3) Uani 1 1 d . .
C23 C 0.21869(11) 0.52023(11) 0.23406(12) 0.0224(3) Uani 1 1 d . .
C24 C 0.28299(12) 0.59201(11) 0.20301(12) 0.0269(4) Uani 1 1 d . .
H24 H 0.2870 0.6502 0.2372 0.032 Uiso 1 1 calc R U
C25 C 0.34091(13) 0.57821(12) 0.12217(13) 0.0311(4) Uani 1 1 d . .
H25 H 0.3829 0.6271 0.1022 0.037 Uiso 1 1 calc R U
C26 C 0.33635(13) 0.49196(12) 0.07119(13) 0.0329(4) Uani 1 1 d . .
H26 H 0.3755 0.4823 0.0172 0.039 Uiso 1 1 calc R U
C27 C 0.27312(13) 0.41999(12) 0.10105(13) 0.0329(4) Uani 1 1 d . .
H27 H 0.2698 0.3618 0.0668 0.040 Uiso 1 1 calc R U
C28 C 0.21490(12) 0.43371(11) 0.18118(12) 0.0269(4) Uani 1 1 d . .
H28 H 0.1726 0.3847 0.2002 0.032 Uiso 1 1 calc R U
C29 C 0.06651(11) 0.51138(11) 0.33486(12) 0.0259(4) Uani 1 1 d . .
H29 H 0.0433 0.5163 0.3981 0.031 Uiso 1 1 calc R U
C30 C -0.00690(11) 0.48169(11) 0.26009(13) 0.0262(4) Uani 1 1 d . .
C31 C -0.01166(12) 0.52074(13) 0.16642(14) 0.0330(4) Uani 1 1 d . .
H31 H 0.0351 0.5659 0.1479 0.040 Uiso 1 1 calc R U
C32 C -0.08524(13) 0.49339(13) 0.09980(14) 0.0370(4) Uani 1 1 d . .
H32 H -0.0876 0.5206 0.0376 0.044 Uiso 1 1 calc R U
C33 C -0.15457(13) 0.42619(14) 0.12577(14) 0.0385(5) Uani 1 1 d . .
H33 H -0.2033 0.4073 0.0811 0.046 Uiso 1 1 calc R U
C34 C -0.15120(13) 0.38722(15) 0.21823(15) 0.0436(5) Uani 1 1 d . .
H34 H -0.1976 0.3415 0.2360 0.052 Uiso 1 1 calc R U
C35 C -0.07905(12) 0.41565(14) 0.28527(14) 0.0363(4) Uani 1 1 d . .
H35 H -0.0789 0.3901 0.3482 0.044 Uiso 1 1 calc R U

loop_
_atom_site_aniso_label
_atom_site_aniso_U_11
_atom_site_aniso_U_22
_atom_site_aniso_U_33
_atom_site_aniso_U_23
_atom_site_aniso_U_13
_atom_site_aniso_U_12
N1 0.0252(7) 0.0309(8) 0.0276(8) 0.0001(6) 0.0005(6) 0.0045(6)
N2 0.0238(7) 0.0266(7) 0.0256(8) 0.0012(6) 0.0008(6) 0.0016(5)
C1 0.0394(11) 0.0600(13) 0.0363(12) -0.0079(10) 0.0072(9) 0.0138(9)
C2 0.0271(9) 0.0431(10) 0.0256(9) -0.0059(8) -0.0050(7) 0.0118(7)
C3 0.0390(10) 0.0374(10) 0.0343(11) -0.0135(8) -0.0068(8) 0.0168(8)
C4 0.0445(11) 0.0247(9) 0.0377(11) -0.0058(8) -0.0075(9) 0.0088(8)
C5 0.0351(9) 0.0236(8) 0.0286(10) -0.0006(7) -0.0030(7) 0.0031(7)
C6 0.0252(8) 0.0238(8) 0.0203(8) 0.0000(6) -0.0052(6) 0.0060(6)
C7 0.0245(8) 0.0273(8) 0.0233(9) 0.0007(7) -0.0038(6) 0.0082(7)
C8 0.0220(8) 0.0208(7) 0.0203(8) 0.0010(6) -0.0046(6) 0.0028(6)
C9 0.0245(8) 0.0155(7) 0.0270(9) 0.0020(6) -0.0002(6) 0.0025(6)
C10 0.0283(8) 0.0240(8) 0.0318(10) -0.0018(7) -0.0025(7) 0.0013(6)
C11 0.0238(8) 0.0297(9) 0.0456(12) 0.0036(8) 0.0003(8) 0.0000(7)
C12 0.0254(9) 0.0340(10) 0.0395(11) 0.0115(8) 0.0074(8) 0.0049(7)
C13 0.0350(9) 0.0323(9) 0.0256(10) 0.0030(7) 0.0024(7) 0.0078(7)
C14 0.0289(8) 0.0231(8) 0.0258(9) 0.0018(7) -0.0011(7) 0.0006(6)
C15 0.0212(7) 0.0220(8) 0.0197(8) 0.0010(6) -0.0036(6) 0.0015(6)
C16 0.0225(8) 0.0193(7) 0.0213(8) 0.0020(6) 0.0014(6) -0.0020(6)
C17 0.0241(8) 0.0250(8) 0.0255(9) 0.0011(7) -0.0040(7) -0.0011(6)
C18 0.0312(9) 0.0297(9) 0.0237(9) -0.0060(7) -0.0039(7) -0.0051(7)
C19 0.0322(9) 0.0264(8) 0.0309(10) -0.0098(7) 0.0013(7) 0.0020(7)
C20 0.0258(8) 0.0262(8) 0.0309(10) -0.0054(7) -0.0021(7) 0.0042(7)
C21 0.0232(8) 0.0216(8) 0.0200(8) -0.0014(6) -0.0005(6) -0.0016(6)
C22 0.0265(8) 0.0174(7) 0.0242(9) -0.0015(6) -0.0046(6) 0.0022(6)
C23 0.0243(8) 0.0212(8) 0.0215(8) -0.0001(6) -0.0059(6) 0.0039(6)
C24 0.0331(9) 0.0207(8) 0.0267(9) -0.0002(6) -0.0049(7) -0.0002(7)
C25 0.0341(9) 0.0297(9) 0.0293(10) 0.0065(7) -0.0009(8) -0.0021(7)
C26 0.0376(10) 0.0375(10) 0.0235(9) 0.0015(7) 0.0015(7) 0.0052(8)
C27 0.0431(10) 0.0289(9) 0.0266(10) -0.0088(7) -0.0020(8) 0.0021(8)
C28 0.0318(9) 0.0232(8) 0.0256(9) -0.0023(7) -0.0051(7) -0.0018(7)
C29 0.0282(8) 0.0261(8) 0.0233(9) -0.0020(7) -0.0019(7) 0.0029(7)
C30 0.0230(8) 0.0271(8) 0.0282(9) -0.0030(7) -0.0023(7) 0.0024(6)
C31 0.0275(9) 0.0364(10) 0.0349(11) 0.0045(8) -0.0057(7) -0.0012(7)
C32 0.0331(9) 0.0468(11) 0.0307(11) 0.0016(8) -0.0071(8) 0.0042(8)
C33 0.0288(9) 0.0481(11) 0.0381(12) -0.0062(9) -0.0110(8) -0.0016(8)
C34 0.0320(10) 0.0532(12) 0.0452(13) 0.0008(10) -0.0045(9) -0.0149(9)
C35 0.0308(9) 0.0476(11) 0.0303(10) 0.0044(8) -0.0036(8) -0.0066(8)

loop_
_atom_type_symbol
_atom_type_description
_atom_type_scat_dispersion_real
_atom_type_scat_dispersion_imag
_atom_type_scat_source
C C 0.0033 0.0016 'International Tables Vol C Tables 4.2.6.8 and 6.1.1.4'
H H 0.0000 0.0000 'International Tables Vol C Tables 4.2.6.8 and 6.1.1.4'
N N 0.0061 0.0033 'International Tables Vol C Tables 4.2.6.8 and 6.1.1.4'

loop_
_geom_angle_atom_site_label_1
_geom_angle_atom_site_label_2
_geom_angle_atom_site_label_3
_geom_angle
N2 N1 C7 119.36(14)
N1 N2 C15 121.08(13)
C2 C1 H1A 109.5
C2 C1 H1B 109.5
H1A C1 H1B 109.5
C2 C1 H1C 109.5
H1A C1 H1C 109.5
H1B C1 H1C 109.5
C3 C2 C7 117.39(17)
C3 C2 C1 122.27(16)
C7 C2 C1 120.34(17)
C2 C3 C4 121.82(16)
C2 C3 H3 119.1
C4 C3 H3 119.1
C5 C4 C3 121.46(17)
C5 C4 H4 119.3
C3 C4 H4 119.3
C4 C5 C6 119.64(17)
C4 C5 H5 120.2
C6 C5 H5 120.2
C7 C6 C8 117.17(14)
C7 C6 C5 118.12(14)
C8 C6 C5 124.69(15)
N1 C7 C6 122.46(14)
N1 C7 C2 116.12(15)
C6 C7 C2 121.38(15)
C15 C8 C6 116.32(14)
C15 C8 C9 121.68(14)
C6 C8 C9 121.97(13)
C14 C9 C10 118.37(15)
C14 C9 C8 120.24(14)
C10 C9 C8 121.37(15)
C11 C10 C9 120.20(16)
C11 C10 H10 119.9
C9 C10 H10 119.9
C12 C11 C10 120.67(16)
C12 C11 H11 119.7
C10 C11 H11 119.7
C11 C12 C13 119.68(16)
C11 C12 H12 120.2
C13 C12 H12 120.2
C14 C13 C12 120.03(17)
C14 C13 H13 120.0
C12 C13 H13 120.0
C13 C14 C9 121.00(15)
C13 C14 H14 119.5
C9 C14 H14 119.5
N2 C15 C8 123.24(14)
N2 C15 C16 111.51(13)
C8 C15 C16 125.24(14)
C17 C16 C21 119.68(14)
C17 C16 C15 119.67(13)
C21 C16 C15 120.54(14)
C18 C17 C16 120.96(14)
C18 C17 H17 119.5
C16 C17 H17 119.5
C19 C18 C17 119.70(15)
C19 C18 H18 120.1
C17 C18 H18 120.1
C18 C19 C20 119.80(15)
C18 C19 H19 120.1
C20 C19 H19 120.1
C19 C20 C21 121.49(15)
C19 C20 H20 119.3
C21 C20 H20 119.3
C20 C21 C16 118.36(14)
C20 C21 C22 119.83(14)
C16 C21 C22 121.79(13)
C29 C22 C23 125.18(14)
C29 C22 C21 118.77(14)
C23 C22 C21 116.05(13)
C24 C23 C28 117.78(15)
C24 C23 C22 120.89(14)
C28 C23 C22 121.14(14)
C25 C24 C23 121.19(15)
C25 C24 H24 119.4
C23 C24 H24 119.4
C26 C25 C24 120.09(16)
C26 C25 H25 120.0
C24 C25 H25 120.0
C25 C26 C27 119.47(17)
C25 C26 H26 120.3
C27 C26 H26 120.3
C28 C27 C26 120.58(15)
C28 C27 H27 119.7
C26 C27 H27 119.7
C27 C28 C23 120.88(15)
C27 C28 H28 119.6
C23 C28 H28 119.6
C22 C29 C30 129.62(16)
C22 C29 H29 115.2
C30 C29 H29 115.2
C35 C30 C31 117.63(15)
C35 C30 C29 118.95(16)
C31 C30 C29 123.30(15)
C30 C31 C32 121.08(17)
C30 C31 H31 119.5
C32 C31 H31 119.5
C33 C32 C31 120.18(18)
C33 C32 H32 119.9
C31 C32 H32 119.9
C34 C33 C32 119.49(17)
C34 C33 H33 120.3
C32 C33 H33 120.3
C33 C34 C35 120.44(18)
C33 C34 H34 119.8
C35 C34 H34 119.8
C34 C35 C30 121.15(18)
C34 C35 H35 119.4
C30 C35 H35 119.4

loop_
_geom_bond_atom_site_label_1
_geom_bond_atom_site_label_2
_geom_bond_distance
N1 N2 1.3087(19)
N1 C7 1.362(2)
N2 C15 1.366(2)
C1 C2 1.502(3)
C1 H1A 0.9600
C1 H1B 0.9600
C1 H1C 0.9600
C2 C3 1.366(3)
C2 C7 1.432(2)
C3 C4 1.405(3)
C3 H3 0.9300
C4 C5 1.362(2)
C4 H4 0.9300
C5 C6 1.424(2)
C5 H5 0.9300
C6 C7 1.418(2)
C6 C8 1.421(2)
C8 C15 1.383(2)
C8 C9 1.487(2)
C9 C14 1.393(2)
C9 C10 1.401(2)
C10 C11 1.387(2)
C10 H10 0.9300
C11 C12 1.380(3)
C11 H11 0.9300
C12 C13 1.385(2)
C12 H12 0.9300
C13 C14 1.385(2)
C13 H13 0.9300
C14 H14 0.9300
C15 C16 1.494(2)
C16 C17 1.389(2)
C16 C21 1.407(2)
C17 C18 1.382(2)
C17 H17 0.9300
C18 C19 1.380(2)
C18 H18 0.9300
C19 C20 1.386(2)
C19 H19 0.9300
C20 C21 1.388(2)
C20 H20 0.9300
C21 C22 1.496(2)
C22 C29 1.346(2)
C22 C23 1.489(2)
C23 C24 1.395(2)
C23 C28 1.397(2)
C24 C25 1.386(2)
C24 H24 0.9300
C25 C26 1.380(2)
C25 H25 0.9300
C26 C27 1.383(2)
C26 H26 0.9300
C27 C28 1.380(2)
C27 H27 0.9300
C28 H28 0.9300
C29 C30 1.473(2)
C29 H29 0.9300
C30 C35 1.390(2)
C30 C31 1.390(3)
C31 C32 1.392(2)
C31 H31 0.9300
C32 C33 1.376(3)
C32 H32 0.9300
C33 C34 1.374(3)
C33 H33 0.9300
C34 C35 1.386(3)
C34 H34 0.9300
C35 H35 0.9300

loop_
_geom_torsion_atom_site_label_1
_geom_torsion_atom_site_label_2
_geom_torsion_atom_site_label_3
_geom_torsion_atom_site_label_4
_geom_torsion
C7 N1 N2 C15 -2.9(2)
C7 C2 C3 C4 1.7(2)
C1 C2 C3 C4 -178.04(17)
C2 C3 C4 C5 1.7(3)
C3 C4 C5 C6 -1.8(3)
C4 C5 C6 C7 -1.4(2)
C4 C5 C6 C8 -179.65(15)
N2 N1 C7 C6 -3.0(2)
N2 N1 C7 C2 179.44(14)
C8 C6 C7 N1 5.7(2)
C5 C6 C7 N1 -172.66(14)
C8 C6 C7 C2 -176.79(14)
C5 C6 C7 C2 4.8(2)
C3 C2 C7 N1 172.68(15)
C1 C2 C7 N1 -7.6(2)
C3 C2 C7 C6 -5.0(2)
C1 C2 C7 C6 174.79(15)
C7 C6 C8 C15 -2.7(2)
C5 C6 C8 C15 175.56(14)
C7 C6 C8 C9 179.18(13)
C5 C6 C8 C9 -2.6(2)
C15 C8 C9 C14 -53.4(2)
C6 C8 C9 C14 124.62(16)
C15 C8 C9 C10 128.39(16)
C6 C8 C9 C10 -53.6(2)
C14 C9 C10 C11 -2.2(2)
C8 C9 C10 C11 176.09(14)
C9 C10 C11 C12 1.0(2)
C10 C11 C12 C13 0.9(2)
C11 C12 C13 C14 -1.6(2)
C12 C13 C14 C9 0.4(2)
C10 C9 C14 C13 1.5(2)
C8 C9 C14 C13 -176.77(14)
N1 N2 C15 C8 6.0(2)
N1 N2 C15 C16 -173.91(13)
C6 C8 C15 N2 -2.9(2)
C9 C8 C15 N2 175.26(13)
C6 C8 C15 C16 176.99(14)
C9 C8 C15 C16 -4.9(2)
N2 C15 C16 C17 -72.13(18)
C8 C15 C16 C17 108.01(18)
N2 C15 C16 C21 104.25(16)
C8 C15 C16 C21 -75.6(2)
C21 C16 C17 C18 0.5(2)
C15 C16 C17 C18 176.88(14)
C16 C17 C18 C19 -0.5(2)
C17 C18 C19 C20 0.1(3)
C18 C19 C20 C21 0.2(3)
C19 C20 C21 C16 -0.1(2)
C19 C20 C21 C22 -178.37(15)
C17 C16 C21 C20 -0.2(2)
C15 C16 C21 C20 -176.55(14)
C17 C16 C21 C22 178.01(14)
C15 C16 C21 C22 1.6(2)
C20 C21 C22 C29 -58.6(2)
C16 C21 C22 C29 123.23(17)
C20 C21 C22 C23 122.19(16)
C16 C21 C22 C23 -56.0(2)
C29 C22 C23 C24 135.98(16)
C21 C22 C23 C24 -44.88(19)
C29 C22 C23 C28 -49.1(2)
C21 C22 C23 C28 130.01(15)
C28 C23 C24 C25 0.3(2)
C22 C23 C24 C25 175.33(14)
C23 C24 C25 C26 -0.6(2)
C24 C25 C26 C27 0.5(3)
C25 C26 C27 C28 -0.1(3)
C26 C27 C28 C23 -0.2(2)
C24 C23 C28 C27 0.1(2)
C22 C23 C28 C27 -174.93(15)
C23 C22 C29 C30 -6.7(3)
C21 C22 C29 C30 174.22(15)
C22 C29 C30 C35 144.70(18)
C22 C29 C30 C31 -39.3(3)
C35 C30 C31 C32 -1.0(3)
C29 C30 C31 C32 -177.05(16)
C30 C31 C32 C33 -0.4(3)
C31 C32 C33 C34 0.7(3)
C32 C33 C34 C35 0.4(3)
C33 C34 C35 C30 -1.9(3)
C31 C30 C35 C34 2.2(3)
C29 C30 C35 C34 178.41(17)
